data_4320713
loop_
_publ_author_name
'Ludmila Scoles'
'John H. Yamamoto'
'Luc Brissieux'
'Brian T. Sterenberg'
'Konstantin A. Udachin'
'Arthur J. Carty'

_publ_section_title
;
 Synthesis and Characterization of Mixed Ruthenium/Platinum
 \m4-Phosphinidene, Phosphorus Monoxide, and Related Clusters
;
_journal_name_full 'Inorganic Chemistry'
_journal_page_first 6731
_journal_page_last 6736
_journal_paper_doi 10.1021/ic0106423
_journal_volume 40
_journal_year 2001
_chemical_formula_sum 'C34 H29 N O10 P2 Pt Ru3'
_chemical_formula_weight 1171.82
_chemical_name_systematic
;
?
;
_space_group_IT_number 15
_symmetry_cell_setting monoclinic
_symmetry_space_group_name_Hall '-C 2yc'
_symmetry_space_group_name_H-M 'C 1 2/c 1'
_atom_sites_solution_hydrogens geom
_atom_sites_solution_primary direct
_atom_sites_solution_secondary difmap
_audit_creation_method SHELXL-97
_cell_angle_alpha 90.00
_cell_angle_beta 104.69
_cell_angle_gamma 90.00
_cell_formula_units_Z 8
_cell_length_a 38.717(3)
_cell_length_b 10.0918(8)
_cell_length_c 20.7789(16)
_cell_measurement_temperature 173(2)
_cell_volume 7853.4(11)
_computing_structure_refinement 'SHELXL-97 (Sheldrick, 1997)'
_computing_structure_solution 'SHELXS-97 (Sheldrick, 1990)'
_diffrn_ambient_temperature 173(2)
_diffrn_measured_fraction_theta_full 0.473
_diffrn_measured_fraction_theta_max 0.473
_diffrn_radiation_monochromator graphite
_diffrn_radiation_source 'fine-focus sealed tube'
_diffrn_radiation_wavelength 0.70930
_diffrn_reflns_av_R_equivalents 0.0455
_diffrn_reflns_av_sigmaI/netI 0.0372
_diffrn_reflns_limit_h_max 52
_diffrn_reflns_limit_h_min -52
_diffrn_reflns_limit_k_max 13
_diffrn_reflns_limit_k_min -13
_diffrn_reflns_limit_l_max 28
_diffrn_reflns_limit_l_min -28
_diffrn_reflns_number 45587
_diffrn_reflns_theta_full 28.69
_diffrn_reflns_theta_max 28.69
_diffrn_reflns_theta_min 2.02
_exptl_absorpt_coefficient_mu 4.818
_exptl_crystal_density_diffrn 1.982
_exptl_crystal_density_method 'not measured'
_exptl_crystal_F_000 4480
_exptl_crystal_size_max 0.3
_exptl_crystal_size_mid 0.2
_exptl_crystal_size_min 0.15
_refine_diff_density_max 1.161
_refine_diff_density_min -0.529
_refine_diff_density_rms 0.099
_refine_ls_extinction_method none
_refine_ls_goodness_of_fit_ref 1.018
_refine_ls_hydrogen_treatment mixed
_refine_ls_matrix_type full
_refine_ls_number_parameters 455
_refine_ls_number_reflns 10183
_refine_ls_number_restraints 0
_refine_ls_restrained_S_all 1.018
_refine_ls_R_factor_all 0.0588
_refine_ls_R_factor_gt 0.0337
_refine_ls_shift/su_max 0.346
_refine_ls_shift/su_mean 0.023
_refine_ls_structure_factor_coef Fsqd
_refine_ls_weighting_details 'w=1/[\s^2^(Fo^2^)+(0.0280P)^2^+6.2112P] where P=(Fo^2^+2Fc^2^)/3'
_refine_ls_weighting_scheme calc
_refine_ls_wR_factor_gt 0.0604
_refine_ls_wR_factor_ref 0.0670
_reflns_number_gt 7533
_reflns_number_total 10183
_reflns_threshold_expression >2sigma(I)
_cod_data_source_file ic0106423_2.cif
_cod_data_source_block jhy50
_cod_depositor_comments
;
The following automatic conversions were performed:

'_refine_ls_weighting_scheme' value 'calc
w=1/[\s^2^(Fo^2^)+(0.0280P)^2^+6.2112P] where P=(Fo^2^+2Fc^2^)/3' was
changed to 'calc'. New tag '_refine_ls_weighting_details' was
created. The value of the new tag was set to
'w=1/[\s^2^(Fo^2^)+(0.0280P)^2^+6.2112P] where P=(Fo^2^+2Fc^2^)/3'.

Automatic conversion script
Id: cif_fix_values 3143 2015-03-26 13:38:13Z robertas 
;
_cod_original_cell_volume 7853.5(11)
_cod_database_code 4320713

loop_
_symmetry_equiv_pos_as_xyz
'x, y, z'
'-x, y, -z+1/2'
'x+1/2, y+1/2, z'
'-x+1/2, y+1/2, -z+1/2'
'-x, -y, -z'
'x, -y, z-1/2'
'-x+1/2, -y+1/2, -z'
'x+1/2, -y+1/2, z-1/2'

loop_
_atom_site_label
_atom_site_type_symbol
_atom_site_fract_x
_atom_site_fract_y
_atom_site_fract_z
_atom_site_U_iso_or_equiv
_atom_site_adp_type
_atom_site_occupancy
_atom_site_calc_flag
_atom_site_refinement_flags
_atom_site_disorder_assembly
_atom_site_disorder_group
Pt Pt 0.098540(4) 0.337036(16) 0.120147(8) 0.04158(5) Uani 1 d . . .
Ru1 Ru 0.120278(9) 0.07514(3) 0.153372(17) 0.04304(8) Uani 1 d . . .
Ru2 Ru 0.168690(8) 0.31463(3) 0.197312(17) 0.04200(8) Uani 1 d . . .
Ru3 Ru 0.110227(8) 0.25425(3) 0.250710(17) 0.04052(8) Uani 1 d . . .
P1 P 0.16133(3) 0.12260(11) 0.24774(6) 0.0422(2) Uani 1 d . . .
P2 P 0.09523(3) 0.39273(11) 0.00891(6) 0.0426(2) Uani 1 d . . .
O10 O 0.09202(12) -0.1894(4) 0.1838(2) 0.0916(13) Uani 1 d . . .
O11 O 0.15924(14) -0.0418(5) 0.0572(3) 0.1137(17) Uani 1 d . . .
O12 O 0.04345(9) 0.0983(4) 0.0674(2) 0.0747(11) Uani 1 d . . .
O20 O 0.22091(10) 0.4573(4) 0.30773(19) 0.0832(12) Uani 1 d . . .
O21 O 0.22633(9) 0.2164(4) 0.1338(2) 0.0810(11) Uani 1 d . . .
O22 O 0.15232(10) 0.5931(4) 0.1372(2) 0.0866(13) Uani 1 d . . .
O30 O 0.12363(11) 0.1565(4) 0.39257(19) 0.0800(11) Uani 1 d . . .
O31 O 0.10680(13) 0.5472(4) 0.2856(2) 0.0974(14) Uani 1 d . . .
O32 O 0.03269(9) 0.1654(4) 0.2204(2) 0.0855(12) Uani 1 d . . .
O40 O 0.03508(11) 0.4965(5) 0.1331(2) 0.0989(15) Uani 1 d . . .
N1 N 0.18895(9) 0.0430(4) 0.30885(18) 0.0485(9) Uani 1 d . . .
C10 C 0.10385(13) -0.0909(5) 0.1734(2) 0.0572(12) Uani 1 d . . .
C11 C 0.14413(15) 0.0024(5) 0.0920(3) 0.0660(13) Uani 1 d . . .
C12 C 0.07245(14) 0.1139(5) 0.0961(3) 0.0580(12) Uani 1 d . . .
C20 C 0.20172(12) 0.4015(5) 0.2662(2) 0.0553(11) Uani 1 d . . .
C21 C 0.20418(12) 0.2594(5) 0.1556(2) 0.0534(11) Uani 1 d . . .
C22 C 0.15285(12) 0.4854(5) 0.1537(2) 0.0551(11) Uani 1 d . . .
C30 C 0.11915(12) 0.1939(5) 0.3399(3) 0.0550(12) Uani 1 d . . .
C31 C 0.10849(14) 0.4385(5) 0.2722(3) 0.0615(13) Uani 1 d . . .
C32 C 0.06162(12) 0.1993(5) 0.2304(2) 0.0565(12) Uani 1 d . . .
C40 C 0.05842(13) 0.4370(5) 0.1270(3) 0.0577(12) Uani 1 d . . .
C50 C 0.19182(13) -0.1035(5) 0.3135(3) 0.0622(13) Uani 1 d . . .
H50 H 0.2128 -0.1241 0.3515 0.075 Uiso 1 calc R . .
C51 C 0.15921(16) -0.1627(7) 0.3307(3) 0.097(2) Uani 1 d . . .
H51A H 0.1569 -0.1259 0.3730 0.116 Uiso 1 calc R . .
H51B H 0.1619 -0.2591 0.3346 0.116 Uiso 1 calc R . .
H51C H 0.1378 -0.1412 0.2955 0.116 Uiso 1 calc R . .
C52 C 0.19926(16) -0.1653(6) 0.2521(3) 0.091(2) Uani 1 d . . .
H52A H 0.1793 -0.1467 0.2134 0.109 Uiso 1 calc R . .
H52B H 0.2020 -0.2614 0.2583 0.109 Uiso 1 calc R . .
H52C H 0.2213 -0.1280 0.2447 0.109 Uiso 1 calc R . .
C53 C 0.21446(13) 0.1207(5) 0.3605(2) 0.0592(12) Uani 1 d . . .
H53 H 0.2069 0.2156 0.3544 0.071 Uiso 1 calc R . .
C54 C 0.25204(14) 0.1124(7) 0.3519(3) 0.0884(19) Uani 1 d . . .
H54A H 0.2606 0.0209 0.3590 0.106 Uiso 1 calc R . .
H54B H 0.2677 0.1705 0.3844 0.106 Uiso 1 calc R . .
H54C H 0.2521 0.1406 0.3068 0.106 Uiso 1 calc R . .
C55 C 0.21401(15) 0.0814(6) 0.4309(3) 0.0815(17) Uiso 1 d . . .
H55A H 0.1895 0.0863 0.4357 0.098 Uiso 1 calc R . .
H55B H 0.2293 0.1420 0.4626 0.098 Uiso 1 calc R . .
H55C H 0.2230 -0.0093 0.4397 0.098 Uiso 1 calc R . .
C60 C 0.14776(14) 0.5223(6) -0.0396(3) 0.0703(15) Uani 1 d . . .
H60 H 0.1318 0.5954 -0.0478 0.084 Uiso 1 calc R . .
C61 C 0.13817(11) 0.4090(5) -0.0120(2) 0.0469(10) Uani 1 d . . .
C62 C 0.18033(16) 0.5320(7) -0.0558(3) 0.089(2) Uani 1 d . . .
H62 H 0.1865 0.6112 -0.0750 0.106 Uiso 1 calc R . .
C63 C 0.20343(14) 0.4276(7) -0.0440(3) 0.0775(18) Uani 1 d . . .
H63 H 0.2256 0.4338 -0.0554 0.093 Uiso 1 calc R . .
C64 C 0.19486(13) 0.3149(6) -0.0160(3) 0.0672(14) Uani 1 d . . .
H64 H 0.2111 0.2426 -0.0075 0.081 Uiso 1 calc R . .
C65 C 0.16218(12) 0.3055(5) 0.0002(2) 0.0570(12) Uani 1 d . . .
H65 H 0.1563 0.2265 0.0199 0.068 Uiso 1 calc R . .
C66 C 0.07335(11) 0.5510(4) -0.0186(2) 0.0497(11) Uani 1 d . . .
C67 C 0.05534(13) 0.5717(5) -0.0845(3) 0.0658(14) Uani 1 d . . .
H67 H 0.0536 0.5016 -0.1156 0.079 Uiso 1 calc R . .
C68 C 0.03985(14) 0.6921(6) -0.1055(3) 0.0782(18) Uani 1 d . . .
H68 H 0.0275 0.7049 -0.1508 0.094 Uiso 1 calc R . .
C69 C 0.04234(15) 0.7939(6) -0.0605(4) 0.0802(18) Uani 1 d . . .
H69 H 0.0314 0.8768 -0.0745 0.096 Uiso 1 calc R . .
C70 C 0.07592(14) 0.6548(5) 0.0252(3) 0.0628(13) Uani 1 d . . .
H70 H 0.0884 0.6434 0.0705 0.075 Uiso 1 calc R . .
C71 C 0.06038(16) 0.7758(5) 0.0037(3) 0.0779(16) Uani 1 d . . .
H71 H 0.0624 0.8470 0.0344 0.094 Uiso 1 calc R . .
C72 C 0.06893(11) 0.2791(4) -0.0530(2) 0.0481(10) Uani 1 d . . .
C73 C 0.08197(15) 0.2143(6) -0.0993(3) 0.0714(15) Uani 1 d . . .
H73 H 0.1065 0.2237 -0.0986 0.086 Uiso 1 calc R . .
C74 C 0.02489(17) 0.1227(6) -0.1493(3) 0.0821(18) Uani 1 d . . .
H74 H 0.0099 0.0688 -0.1823 0.099 Uiso 1 calc R . .
C75 C 0.06027(18) 0.1350(7) -0.1474(3) 0.093(2) Uani 1 d . . .
H75 H 0.0699 0.0894 -0.1789 0.111 Uiso 1 calc R . .
C76 C 0.01107(15) 0.1878(6) -0.1038(3) 0.0767(17) Uani 1 d . . .
H76 H -0.0136 0.1802 -0.1056 0.092 Uiso 1 calc R . .
C77 C 0.03291(12) 0.2643(6) -0.0554(3) 0.0640(13) Uani 1 d . . .
H77 H 0.0233 0.3077 -0.0233 0.077 Uiso 1 calc R . .

loop_
_atom_site_aniso_label
_atom_site_aniso_U_11
_atom_site_aniso_U_22
_atom_site_aniso_U_33
_atom_site_aniso_U_23
_atom_site_aniso_U_13
_atom_site_aniso_U_12
Pt 0.04126(8) 0.04165(9) 0.04113(9) 0.00346(7) 0.00913(6) 0.00362(7)
Ru1 0.04764(19) 0.03794(18) 0.04270(19) -0.00038(15) 0.00986(14) 0.00167(14)
Ru2 0.03865(17) 0.04395(19) 0.04307(19) 0.00188(15) 0.00975(14) -0.00218(14)
Ru3 0.04034(17) 0.04164(18) 0.04108(18) 0.00047(15) 0.01312(13) 0.00227(14)
P1 0.0409(5) 0.0424(6) 0.0431(6) 0.0022(5) 0.0100(5) 0.0033(4)
P2 0.0426(6) 0.0430(6) 0.0411(6) 0.0014(5) 0.0087(4) 0.0009(5)
O10 0.115(3) 0.064(3) 0.084(3) 0.012(2) 0.003(2) -0.032(2)
O11 0.156(4) 0.106(4) 0.106(4) -0.020(3) 0.083(3) 0.016(3)
O12 0.061(2) 0.060(2) 0.088(3) 0.007(2) -0.0086(19) -0.0079(17)
O20 0.084(3) 0.088(3) 0.068(3) -0.016(2) 0.001(2) -0.023(2)
O21 0.057(2) 0.112(3) 0.079(3) -0.009(2) 0.0267(19) 0.009(2)
O22 0.085(3) 0.050(2) 0.107(3) 0.017(2) -0.010(2) -0.0143(19)
O30 0.092(3) 0.100(3) 0.051(2) 0.020(2) 0.0231(19) 0.019(2)
O31 0.148(4) 0.054(2) 0.095(3) -0.017(2) 0.040(3) 0.005(2)
O32 0.049(2) 0.119(3) 0.088(3) 0.004(3) 0.0169(19) -0.013(2)
O40 0.079(3) 0.106(3) 0.123(4) 0.027(3) 0.046(3) 0.039(3)
N1 0.0454(19) 0.047(2) 0.050(2) 0.0073(17) 0.0054(16) 0.0048(16)
C10 0.060(3) 0.050(3) 0.054(3) 0.002(2) 0.001(2) -0.004(2)
C11 0.086(4) 0.056(3) 0.061(3) -0.005(3) 0.028(3) 0.001(3)
C12 0.061(3) 0.047(3) 0.059(3) 0.007(2) 0.004(2) -0.007(2)
C20 0.054(3) 0.061(3) 0.051(3) 0.001(2) 0.013(2) -0.004(2)
C21 0.047(2) 0.065(3) 0.050(3) -0.002(2) 0.016(2) -0.003(2)
C22 0.054(3) 0.051(3) 0.056(3) 0.004(2) 0.006(2) -0.004(2)
C30 0.054(3) 0.060(3) 0.052(3) -0.003(2) 0.016(2) 0.006(2)
C31 0.069(3) 0.058(3) 0.057(3) -0.005(3) 0.015(2) 0.004(2)
C32 0.046(3) 0.071(3) 0.054(3) 0.007(2) 0.016(2) 0.005(2)
C40 0.055(3) 0.060(3) 0.063(3) 0.008(2) 0.025(2) 0.015(2)
C50 0.055(3) 0.052(3) 0.069(3) 0.015(3) -0.002(2) 0.007(2)
C51 0.092(4) 0.091(5) 0.094(5) 0.040(4) 0.000(4) -0.035(4)
C52 0.088(4) 0.064(4) 0.107(5) -0.019(4) 0.001(4) 0.029(3)
C53 0.064(3) 0.056(3) 0.051(3) 0.001(2) 0.002(2) 0.004(2)
C54 0.060(3) 0.102(5) 0.093(5) 0.006(4) 0.002(3) -0.011(3)
C60 0.063(3) 0.068(4) 0.083(4) 0.021(3) 0.025(3) 0.001(3)
C61 0.044(2) 0.057(3) 0.039(2) 0.002(2) 0.0097(18) -0.003(2)
C62 0.074(4) 0.096(5) 0.105(5) 0.028(4) 0.038(4) -0.009(4)
C63 0.048(3) 0.127(6) 0.060(3) -0.003(4) 0.017(2) -0.015(3)
C64 0.053(3) 0.090(4) 0.058(3) -0.002(3) 0.013(2) 0.011(3)
C65 0.055(3) 0.060(3) 0.056(3) 0.002(2) 0.013(2) 0.003(2)
C66 0.049(2) 0.046(2) 0.054(3) 0.008(2) 0.012(2) 0.0033(19)
C67 0.064(3) 0.067(3) 0.060(3) 0.012(3) 0.004(2) 0.009(3)
C68 0.064(3) 0.085(4) 0.082(4) 0.041(4) 0.011(3) 0.013(3)
C69 0.066(3) 0.064(4) 0.112(5) 0.036(4) 0.027(3) 0.020(3)
C70 0.073(3) 0.049(3) 0.064(3) 0.006(2) 0.014(3) 0.005(2)
C71 0.097(4) 0.046(3) 0.092(5) 0.006(3) 0.026(4) 0.009(3)
C72 0.052(2) 0.048(3) 0.042(2) 0.004(2) 0.0074(19) 0.001(2)
C73 0.065(3) 0.082(4) 0.066(4) -0.019(3) 0.016(3) -0.009(3)
C74 0.091(4) 0.082(4) 0.063(4) -0.013(3) 0.001(3) -0.028(3)
C75 0.100(5) 0.092(5) 0.085(5) -0.035(4) 0.020(4) -0.017(4)
C76 0.061(3) 0.089(4) 0.071(4) -0.002(3) 0.001(3) -0.024(3)
C77 0.053(3) 0.076(4) 0.059(3) -0.004(3) 0.009(2) -0.002(3)

loop_
_atom_type_symbol
_atom_type_description
_atom_type_scat_dispersion_real
_atom_type_scat_dispersion_imag
_atom_type_scat_source
C C 0.0033 0.0016 'International Tables Vol C Tables 4.2.6.8 and 6.1.1.4'
H H 0.0000 0.0000 'International Tables Vol C Tables 4.2.6.8 and 6.1.1.4'
P P 0.1023 0.0942 'International Tables Vol C Tables 4.2.6.8 and 6.1.1.4'
N N 0.0061 0.0033 'International Tables Vol C Tables 4.2.6.8 and 6.1.1.4'
O O 0.0106 0.0060 'International Tables Vol C Tables 4.2.6.8 and 6.1.1.4'
Ru Ru -1.2594 0.8363 'International Tables Vol C Tables 4.2.6.8 and 6.1.1.4'
Pt Pt -1.7033 8.3905 'International Tables Vol C Tables 4.2.6.8 and 6.1.1.4'

loop_
_geom_angle_atom_site_label_1
_geom_angle_atom_site_label_2
_geom_angle_atom_site_label_3
_geom_angle
_geom_angle_site_symmetry_1
_geom_angle_site_symmetry_3
_geom_angle_publ_flag
C40 Pt P2 96.09(15) . . ?
C40 Pt C12 101.6(2) . . ?
P2 Pt C12 95.83(12) . . ?
C40 Pt C22 107.8(2) . . ?
P2 Pt C22 87.93(12) . . ?
C12 Pt C22 149.86(16) . . ?
C40 Pt Ru3 91.15(15) . . ?
P2 Pt Ru3 172.75(3) . . ?
C12 Pt Ru3 83.09(12) . . ?
C22 Pt Ru3 89.46(11) . . ?
C40 Pt Ru2 134.36(16) . . ?
P2 Pt Ru2 112.75(3) . . ?
C12 Pt Ru2 109.34(12) . . ?
C22 Pt Ru2 43.13(11) . . ?
Ru3 Pt Ru2 61.212(10) . . ?
C40 Pt Ru1 133.30(15) . . ?
P2 Pt Ru1 113.91(3) . . ?
C12 Pt Ru1 43.27(11) . . ?
C22 Pt Ru1 108.24(11) . . ?
Ru3 Pt Ru1 60.637(11) . . ?
Ru2 Pt Ru1 66.107(10) . . ?
C10 Ru1 C11 93.1(2) . . ?
C10 Ru1 C12 89.53(19) . . ?
C11 Ru1 C12 102.3(2) . . ?
C10 Ru1 P1 101.65(14) . . ?
C11 Ru1 P1 108.18(17) . . ?
C12 Ru1 P1 146.71(16) . . ?
C10 Ru1 Pt 142.97(15) . . ?
C11 Ru1 Pt 111.40(16) . . ?
C12 Ru1 Pt 59.14(14) . . ?
P1 Ru1 Pt 96.65(3) . . ?
C10 Ru1 Ru3 107.33(16) . . ?
C11 Ru1 Ru3 155.48(16) . . ?
C12 Ru1 Ru3 91.53(16) . . ?
P1 Ru1 Ru3 55.25(3) . . ?
Pt Ru1 Ru3 58.937(11) . . ?
C10 Ru1 Ru2 149.06(14) . . ?
C11 Ru1 Ru2 98.07(16) . . ?
C12 Ru1 Ru2 115.80(14) . . ?
P1 Ru1 Ru2 47.43(3) . . ?
Pt Ru1 Ru2 56.705(10) . . ?
Ru3 Ru1 Ru2 57.486(12) . . ?
C20 Ru2 C21 93.1(2) . . ?
C20 Ru2 C22 90.8(2) . . ?
C21 Ru2 C22 103.0(2) . . ?
C20 Ru2 P1 100.89(15) . . ?
C21 Ru2 P1 98.75(16) . . ?
C22 Ru2 P1 154.64(14) . . ?
C20 Ru2 Pt 140.87(15) . . ?
C21 Ru2 Pt 118.44(14) . . ?
C22 Ru2 Pt 61.39(13) . . ?
P1 Ru2 Pt 96.74(3) . . ?
C20 Ru2 Ru3 105.06(14) . . ?
C21 Ru2 Ru3 149.96(15) . . ?
C22 Ru2 Ru3 100.48(14) . . ?
P1 Ru2 Ru3 54.88(3) . . ?
Pt Ru2 Ru3 58.924(11) . . ?
C20 Ru2 Ru1 147.73(15) . . ?
C21 Ru2 Ru1 95.28(15) . . ?
C22 Ru2 Ru1 117.32(13) . . ?
P1 Ru2 Ru1 47.03(3) . . ?
Pt Ru2 Ru1 57.188(10) . . ?
Ru3 Ru2 Ru1 56.977(12) . . ?
C30 Ru3 C32 92.7(2) . . ?
C30 Ru3 C31 95.3(2) . . ?
C32 Ru3 C31 104.1(2) . . ?
C30 Ru3 P1 84.28(14) . . ?
C32 Ru3 P1 127.52(16) . . ?
C31 Ru3 P1 128.42(16) . . ?
C30 Ru3 Pt 178.43(14) . . ?
C32 Ru3 Pt 87.94(15) . . ?
C31 Ru3 Pt 85.93(16) . . ?
P1 Ru3 Pt 94.18(3) . . ?
C30 Ru3 Ru1 118.17(15) . . ?
C32 Ru3 Ru1 87.87(15) . . ?
C31 Ru3 Ru1 144.13(16) . . ?
P1 Ru3 Ru1 50.18(3) . . ?
Pt Ru3 Ru1 60.426(11) . . ?
C30 Ru3 Ru2 119.13(14) . . ?
C32 Ru3 Ru2 145.12(15) . . ?
C31 Ru3 Ru2 87.79(16) . . ?
P1 Ru3 Ru2 50.31(3) . . ?
Pt Ru3 Ru2 59.864(10) . . ?
Ru1 Ru3 Ru2 65.537(12) . . ?
N1 P1 Ru1 138.45(14) . . ?
N1 P1 Ru2 130.05(14) . . ?
Ru1 P1 Ru2 85.54(4) . . ?
N1 P1 Ru3 128.99(14) . . ?
Ru1 P1 Ru3 74.57(3) . . ?
Ru2 P1 Ru3 74.81(3) . . ?
C72 P2 C61 105.5(2) . . ?
C72 P2 C66 101.3(2) . . ?
C61 P2 C66 102.9(2) . . ?
C72 P2 Pt 115.07(15) . . ?
C61 P2 Pt 115.41(14) . . ?
C66 P2 Pt 114.94(16) . . ?
C53 N1 C50 117.0(4) . . ?
C53 N1 P1 118.9(3) . . ?
C50 N1 P1 124.0(3) . . ?
O10 C10 Ru1 176.2(5) . . ?
O11 C11 Ru1 177.8(6) . . ?
O12 C12 Ru1 159.8(4) . . ?
O12 C12 Pt 122.0(4) . . ?
Ru1 C12 Pt 77.58(16) . . ?
O20 C20 Ru2 177.7(5) . . ?
O21 C21 Ru2 174.0(5) . . ?
O22 C22 Ru2 162.4(4) . . ?
O22 C22 Pt 122.1(4) . . ?
Ru2 C22 Pt 75.48(15) . . ?
O30 C30 Ru3 178.2(5) . . ?
O31 C31 Ru3 178.4(5) . . ?
O32 C32 Ru3 177.8(4) . . ?
O40 C40 Pt 177.9(5) . . ?
N1 C50 C52 112.5(4) . . ?
N1 C50 C51 110.7(4) . . ?
C52 C50 C51 112.6(5) . . ?
N1 C53 C54 111.7(4) . . ?
N1 C53 C55 113.0(4) . . ?
C54 C53 C55 110.2(4) . . ?
C61 C60 C62 121.3(5) . . ?
C60 C61 C65 117.9(4) . . ?
C60 C61 P2 122.2(4) . . ?
C65 C61 P2 119.9(4) . . ?
C63 C62 C60 119.8(6) . . ?
C64 C63 C62 120.3(5) . . ?
C63 C64 C65 119.8(5) . . ?
C61 C65 C64 121.0(5) . . ?
C70 C66 C67 118.2(4) . . ?
C70 C66 P2 120.5(4) . . ?
C67 C66 P2 121.2(4) . . ?
C68 C67 C66 121.1(6) . . ?
C67 C68 C69 119.5(6) . . ?
C71 C69 C68 120.0(5) . . ?
C66 C70 C71 120.4(5) . . ?
C69 C71 C70 120.7(6) . . ?
C73 C72 C77 118.1(4) . . ?
C73 C72 P2 123.9(4) . . ?
C77 C72 P2 117.9(4) . . ?
C72 C73 C75 121.4(5) . . ?
C75 C74 C76 120.2(5) . . ?
C74 C75 C73 119.5(6) . . ?
C74 C76 C77 120.0(5) . . ?
C76 C77 C72 120.8(5) . . ?

loop_
_geom_bond_atom_site_label_1
_geom_bond_atom_site_label_2
_geom_bond_distance
_geom_bond_site_symmetry_2
_geom_bond_publ_flag
Pt C40 1.888(5) . ?
Pt P2 2.3505(11) . ?
Pt C12 2.467(5) . ?
Pt C22 2.531(5) . ?
Pt Ru3 2.7641(4) . ?
Pt Ru2 2.7911(4) . ?
Pt Ru1 2.8064(4) . ?
Ru1 C10 1.876(5) . ?
Ru1 C11 1.901(5) . ?
Ru1 C12 1.970(5) . ?
Ru1 P1 2.2406(12) . ?
Ru1 Ru3 2.8123(5) . ?
Ru1 Ru2 3.0530(5) . ?
Ru2 C20 1.877(5) . ?
Ru2 C21 1.886(5) . ?
Ru2 C22 1.971(5) . ?
Ru2 P1 2.2552(12) . ?
Ru2 Ru3 2.8284(5) . ?
Ru3 C30 1.898(5) . ?
Ru3 C32 1.904(5) . ?
Ru3 C31 1.918(5) . ?
Ru3 P1 2.3971(11) . ?
P1 N1 1.647(4) . ?
P2 C72 1.828(5) . ?
P2 C61 1.830(4) . ?
P2 C66 1.831(4) . ?
O10 C10 1.138(5) . ?
O11 C11 1.131(6) . ?
O12 C12 1.141(5) . ?
O20 C20 1.136(5) . ?
O21 C21 1.151(5) . ?
O22 C22 1.138(6) . ?
O30 C30 1.128(6) . ?
O31 C31 1.137(6) . ?
O32 C32 1.139(5) . ?
O40 C40 1.118(5) . ?
N1 C53 1.484(6) . ?
N1 C50 1.485(6) . ?
C50 C52 1.512(8) . ?
C50 C51 1.519(7) . ?
C53 C54 1.512(7) . ?
C53 C55 1.520(7) . ?
C60 C61 1.371(7) . ?
C60 C62 1.388(7) . ?
C61 C65 1.379(6) . ?
C62 C63 1.364(8) . ?
C63 C64 1.356(8) . ?
C64 C65 1.392(7) . ?
C66 C70 1.375(7) . ?
C66 C67 1.385(6) . ?
C67 C68 1.376(7) . ?
C68 C69 1.376(9) . ?
C69 C71 1.352(8) . ?
C70 C71 1.385(7) . ?
C72 C73 1.361(7) . ?
C72 C77 1.391(6) . ?
C73 C75 1.386(7) . ?
C74 C75 1.366(8) . ?
C74 C76 1.367(8) . ?
C76 C77 1.374(7) . ?
